data_4300638
_journal_name_full 'Inorganic Chemistry'
_journal_paper_doi 10.1021/ic051703q
_journal_year 2006
_chemical_formula_sum 'Cd7 Cl8 O17 Te7'
_chemical_formula_weight 2235.60
_space_group_IT_number 29
_space_group_name_Hall 'P 2c -2ac'
_space_group_name_H-M_alt 'P c a 21'
_symmetry_cell_setting orthorhombic
_symmetry_space_group_name_Hall 'P 2c -2ac'
_symmetry_space_group_name_H-M 'P c a 21'
_cell_angle_alpha 90.00
_cell_angle_beta 90.00
_cell_angle_gamma 90.00
_cell_formula_units_Z 4
_cell_length_a 14.4725(8)
_cell_length_b 6.7259(4)
_cell_length_c 28.0429(14)
_cell_measurement_temperature 293(2)
_cell_volume 2729.7(3)
_diffrn_ambient_temperature 293(2)
_exptl_crystal_density_diffrn 5.440
_cod_database_code 4300638

loop_
_symmetry_equiv_pos_as_xyz
'x, y, z'
'-x, -y, z+1/2'
'x+1/2, -y, z'
'-x+1/2, y, z+1/2'

loop_
_atom_site_label
_atom_site_type_symbol
_atom_site_fract_x
_atom_site_fract_y
_atom_site_fract_z
_atom_site_U_iso_or_equiv
_atom_site_adp_type
_atom_site_occupancy
_atom_site_symmetry_multiplicity
_atom_site_calc_flag
_atom_site_refinement_flags
_atom_site_disorder_assembly
_atom_site_disorder_group
Cd1 Cd 0.07269(4) 0.89628(10) 0.98989(2) 0.01414(14) Uani 1 1 d . . .
Cd2 Cd 0.11025(4) 0.90531(9) 0.85024(2) 0.01371(14) Uani 1 1 d . . .
Cd3 Cd 0.07341(3) 0.38282(8) 0.05532(3) 0.01392(11) Uani 1 1 d . . .
Cd4 Cd 0.06619(4) 0.86391(9) 0.12919(3) 0.01631(14) Uani 1 1 d . . .
Cd5 Cd 0.07768(4) 0.36323(10) 0.19199(2) 0.01619(14) Uani 1 1 d . . .
Cd6 Cd 0.08996(5) 0.38925(10) 0.91783(2) 0.01494(14) Uani 1 1 d . . .
Cd7 Cd 0.09822(4) 0.90412(10) 0.26626(2) 0.01365(13) Uani 1 1 d . . .
Te1 Te 0.87941(3) 0.50953(7) 0.11901(2) 0.00997(10) Uani 1 1 d . . .
Te2 Te 0.10571(3) 0.97361(8) 0.714552(19) 0.01146(11) Uani 1 1 d . . .
Te3 Te 0.88820(3) 0.57630(8) 0.98117(2) 0.01091(11) Uani 1 1 d . . .
Te4 Te 0.90352(3) 0.03821(8) 0.901099(19) 0.01210(11) Uani 1 1 d . . .
Te5 Te 0.88050(3) 0.04033(7) 0.066152(19) 0.01070(11) Uani 1 1 d . . .
Te6 Te 0.91759(3) 0.57164(8) 0.848334(19) 0.01236(12) Uani 1 1 d . . .
Te7 Te 0.09414(4) 0.42595(8) 0.76416(2) 0.01115(11) Uani 1 1 d . . .
Cl1 Cl 0.18722(13) 0.2131(3) 0.99326(7) 0.0166(4) Uani 1 1 d . . .
Cl2 Cl 0.19317(13) 0.2168(3) 0.25050(7) 0.0168(4) Uani 1 1 d . . .
Cl3 Cl 0.17872(12) 0.1890(3) 0.12099(8) 0.0179(4) Uani 1 1 d . . .
Cl4 Cl 0.19030(13) 0.7179(3) 0.93230(7) 0.0176(4) Uani 1 1 d . . .
Cl5 Cl 0.17792(14) 0.6897(3) 0.18810(7) 0.0177(4) Uani 1 1 d . . .
Cl6 Cl 0.16247(10) 0.7151(2) 0.05841(8) 0.0141(3) Uani 1 1 d . . .
Cl7 Cl 0.20423(12) 0.2215(3) 0.86454(7) 0.0167(4) Uani 1 1 d . . .
Cl8 Cl 0.25588(14) 0.7387(3) 0.80920(8) 0.0203(4) Uani 1 1 d . . .
O1 O 0.9817(4) 0.9674(8) 0.6938(2) 0.0142(13) Uani 1 1 d . . .
O2 O 0.9124(3) 0.8284(8) 0.1063(2) 0.0151(12) Uani 1 1 d . . .
O3 O 0.0080(3) 0.5074(8) 0.1268(2) 0.0152(12) Uani 1 1 d . . .
O4 O 0.0962(4) 0.2789(8) 0.7057(2) 0.0170(12) Uani 1 1 d . . .
O5 O 0.0263(4) 0.0429(8) 0.9221(2) 0.0156(12) Uani 1 1 d . . .
O6 O 0.9063(3) 0.7115(8) 0.91188(17) 0.0120(12) Uani 1 1 d . . .
O7 O 0.0692(4) 0.6573(8) 0.7273(2) 0.0204(13) Uani 1 1 d . . .
O8 O 0.8787(3) 0.2129(7) 0.12269(19) 0.0116(10) Uani 1 1 d . . .
O9 O 0.9152(3) 0.8334(8) 0.0007(2) 0.0152(12) Uani 1 1 d . . .
O10 O 0.0463(3) 0.6037(8) 0.8491(2) 0.0166(12) Uani 1 1 d . . .
O11 O 0.9334(4) 0.9524(9) 0.84009(19) 0.0168(12) Uani 1 1 d . . .
O12 O 0.9334(4) 0.3334(8) 0.8864(2) 0.0193(13) Uani 1 1 d . . .
O13 O 0.0733(4) 0.0348(9) 0.77722(19) 0.0171(13) Uani 1 1 d . . .
O14 O 0.0114(4) 0.4980(9) 0.9817(2) 0.0212(13) Uani 1 1 d . . .
O15 O 0.9662(4) 0.3969(9) 0.7762(2) 0.0226(15) Uani 1 1 d . . .
O16 O 0.0045(3) 0.0905(7) 0.0524(2) 0.0167(12) Uani 1 1 d . . .
O17 O 0.8853(3) 0.4704(8) 0.0517(2) 0.0220(13) Uani 1 1 d . . .

loop_
_atom_site_aniso_label
_atom_site_aniso_U_11
_atom_site_aniso_U_22
_atom_site_aniso_U_33
_atom_site_aniso_U_23
_atom_site_aniso_U_13
_atom_site_aniso_U_12
Cd1 0.0137(3) 0.0165(3) 0.0122(3) 0.0006(2) -0.0002(2) 0.0015(2)
Cd2 0.0160(3) 0.0109(3) 0.0143(3) -0.0003(2) 0.0008(2) -0.0017(2)
Cd3 0.0176(2) 0.0102(3) 0.0139(3) -0.0008(3) 0.0019(3) -0.0025(2)
Cd4 0.0156(3) 0.0175(3) 0.0159(3) -0.0046(3) 0.0007(2) 0.0009(2)
Cd5 0.0155(3) 0.0152(3) 0.0178(3) 0.0053(2) -0.0023(2) -0.0013(2)
Cd6 0.0148(3) 0.0154(3) 0.0147(3) -0.0023(2) 0.0014(2) 0.0019(2)
Cd7 0.0159(3) 0.0116(3) 0.0134(3) 0.0005(2) -0.0009(2) -0.0019(2)
Te1 0.0100(2) 0.0096(2) 0.0104(2) 0.0008(2) 0.00144(19) 0.00056(17)
Te2 0.0106(2) 0.0123(3) 0.0115(3) -0.0012(2) -0.00029(19) 0.00073(19)
Te3 0.0104(2) 0.0091(3) 0.0133(3) -0.0012(2) -0.00099(17) -0.00053(19)
Te4 0.0098(2) 0.0154(3) 0.0111(3) -0.0016(2) 0.00072(19) 0.0003(2)
Te5 0.0101(2) 0.0089(2) 0.0132(3) 0.00065(19) -0.00015(17) 0.00077(16)
Te6 0.0112(2) 0.0125(3) 0.0133(3) 0.0019(2) -0.00210(19) -0.00103(19)
Te7 0.0116(2) 0.0091(3) 0.0128(3) 0.0009(2) -0.0014(2) 0.00056(19)
Cl1 0.0134(8) 0.0173(10) 0.0190(10) -0.0010(8) 0.0007(7) -0.0014(7)
Cl2 0.0170(9) 0.0167(10) 0.0168(10) 0.0028(8) -0.0044(7) -0.0036(8)
Cl3 0.0179(8) 0.0174(10) 0.0182(9) 0.0004(9) -0.0009(8) -0.0006(7)
Cl4 0.0171(9) 0.0160(10) 0.0198(10) -0.0023(8) 0.0012(8) 0.0008(8)
Cl5 0.0190(9) 0.0161(10) 0.0181(10) 0.0010(8) -0.0027(7) -0.0013(8)
Cl6 0.0151(7) 0.0119(8) 0.0152(8) 0.0001(8) 0.0007(8) -0.0021(6)
Cl7 0.0155(8) 0.0153(10) 0.0194(10) -0.0030(8) 0.0041(7) -0.0004(8)
Cl8 0.0177(8) 0.0184(9) 0.0246(9) -0.0011(9) 0.0060(7) -0.0017(9)
O1 0.015(3) 0.012(3) 0.016(3) 0.004(2) -0.004(2) -0.002(2)
O2 0.020(3) 0.008(3) 0.018(3) 0.002(2) -0.004(2) -0.003(2)
O3 0.011(2) 0.018(3) 0.016(3) 0.003(2) 0.002(2) 0.000(2)
O4 0.029(3) 0.006(3) 0.017(3) -0.005(2) -0.003(2) 0.002(2)
O5 0.013(3) 0.013(3) 0.021(3) 0.005(2) 0.000(2) 0.000(2)
O6 0.015(3) 0.011(3) 0.010(3) -0.001(2) 0.0016(19) -0.001(2)
O7 0.022(3) 0.012(3) 0.028(4) 0.007(3) -0.010(2) 0.000(2)
O8 0.020(2) 0.005(2) 0.010(2) -0.001(2) 0.003(2) -0.002(2)
O9 0.019(3) 0.010(3) 0.016(3) 0.000(2) 0.004(2) -0.005(2)
O10 0.008(2) 0.016(3) 0.026(3) 0.000(2) 0.002(2) 0.002(2)
O11 0.025(3) 0.017(3) 0.008(3) 0.001(2) -0.001(2) 0.010(2)
O12 0.026(3) 0.011(3) 0.021(3) 0.006(2) -0.005(2) -0.004(2)
O13 0.017(3) 0.024(4) 0.011(3) -0.003(2) 0.000(2) 0.006(3)
O14 0.016(3) 0.032(4) 0.015(3) 0.005(3) 0.001(2) 0.013(2)
O15 0.009(3) 0.019(4) 0.040(4) -0.013(3) 0.001(2) -0.004(2)
O16 0.013(2) 0.013(3) 0.024(3) -0.005(3) 0.004(2) -0.0033(19)
O17 0.035(3) 0.019(3) 0.012(3) 0.000(2) 0.000(3) -0.004(2)

loop_
_geom_bond_atom_site_label_1
_geom_bond_atom_site_label_2
_geom_bond_distance
_geom_bond_site_symmetry_2
_geom_bond_publ_flag
Cd1 O5 2.244(5) 1_565 ?
Cd1 O9 2.338(5) 1_456 ?
Cd1 O16 2.399(6) 1_566 ?
Cd1 Cl6 2.620(2) 1_556 ?
Cd1 Cl4 2.635(2) . ?
Cd1 Cl1 2.702(2) 1_565 ?
Cd2 O10 2.230(6) . ?
Cd2 O13 2.289(5) 1_565 ?
Cd2 O5 2.528(6) 1_565 ?
Cd2 Cl7 2.556(2) 1_565 ?
Cd2 O11 2.595(5) 1_455 ?
Cd2 Cl8 2.650(2) . ?
Cd2 Cl4 2.868(2) . ?
Cd3 O16 2.206(5) . ?
Cd3 O3 2.369(6) . ?
Cd3 O14 2.380(6) 1_554 ?
Cd3 Cl6 2.5817(16) . ?
Cd3 Cl1 2.654(2) 1_554 ?
Cd3 Cl3 2.723(2) . ?
Cd4 O1 2.248(6) 2_674 ?
Cd4 O2 2.328(5) 1_455 ?
Cd4 O3 2.542(5) . ?
Cd4 Cl5 2.592(2) . ?
Cd4 Cl6 2.624(2) . ?
Cd4 Cl3 2.7358(19) 1_565 ?
Cd5 O3 2.303(6) . ?
Cd5 O7 2.349(5) 2_564 ?
Cd5 O1 2.385(5) 2_664 ?
Cd5 Cl2 2.541(2) . ?
Cd5 Cl5 2.634(2) . ?
Cd5 Cl3 2.734(2) . ?
Cd6 O14 2.245(6) . ?
Cd6 O12 2.460(5) 1_455 ?
Cd6 O10 2.488(6) . ?
Cd6 Cl7 2.4982(19) . ?
Cd6 O5 2.508(5) . ?
Cd6 Cl4 2.676(2) . ?
Cd6 Cl1 2.803(2) . ?
Cd7 O15 2.247(6) 2_664 ?
Cd7 O11 2.330(5) 2_674 ?
Cd7 O1 2.492(6) 2_674 ?
Cd7 O13 2.535(6) 2_564 ?
Cd7 Cl2 2.551(2) 1_565 ?
Cd7 Cl8 2.673(2) 4_554 ?
Cd7 Cl5 2.866(2) . ?
Te1 O3 1.874(5) 1_655 ?
Te1 O17 1.908(6) . ?
Te1 O8 1.998(5) . ?
Te1 O2 2.226(5) . ?
Te2 O13 1.865(5) 1_565 ?
Te2 O1 1.887(5) 1_455 ?
Te2 O4 2.073(6) 1_565 ?
Te2 O7 2.221(6) . ?
Te3 O9 1.856(5) 1_556 ?
Te3 O14 1.860(5) 1_655 ?
Te3 O17 2.103(6) 1_556 ?
Te3 O6 2.161(5) . ?
Te4 O11 1.857(5) 1_545 ?
Te4 O5 1.872(5) 1_655 ?
Te4 O12 2.073(6) . ?
Te4 O6 2.219(5) 1_545 ?
Te5 O16 1.866(5) 1_655 ?
Te5 O2 1.874(5) 1_545 ?
Te5 O8 1.965(5) . ?
Te5 O9 2.357(5) 1_545 ?
Te6 O10 1.876(5) 1_655 ?
Te6 O12 1.939(6) . ?
Te6 O6 2.022(5) . ?
Te6 O15 2.443(6) . ?
Te7 O15 1.892(5) 1_455 ?
Te7 O7 1.903(6) . ?
Te7 O4 1.915(6) . ?
Cl1 Cd3 2.654(2) 1_556 ?
Cl1 Cd1 2.702(2) 1_545 ?
Cl2 Cd7 2.551(2) 1_545 ?
Cl3 Cd4 2.7358(19) 1_545 ?
Cl6 Cd1 2.620(2) 1_554 ?
Cl7 Cd2 2.556(2) 1_545 ?
Cl8 Cd7 2.673(2) 4 ?
O1 Te2 1.887(5) 1_655 ?
O1 Cd4 2.248(6) 2_675 ?
O1 Cd5 2.385(5) 2_665 ?
O1 Cd7 2.492(6) 2_675 ?
O2 Te5 1.874(5) 1_565 ?
O2 Cd4 2.328(5) 1_655 ?
O3 Te1 1.874(5) 1_455 ?
O4 Te2 2.073(6) 1_545 ?
O5 Te4 1.872(5) 1_455 ?
O5 Cd1 2.244(5) 1_545 ?
O5 Cd2 2.528(6) 1_545 ?
O6 Te4 2.219(5) 1_565 ?
O7 Cd5 2.349(5) 2_565 ?
O9 Te3 1.856(5) 1_554 ?
O9 Cd1 2.338(5) 1_654 ?
O9 Te5 2.357(5) 1_565 ?
O10 Te6 1.876(5) 1_455 ?
O11 Te4 1.857(5) 1_565 ?
O11 Cd7 2.330(5) 2_675 ?
O11 Cd2 2.595(5) 1_655 ?
O12 Cd6 2.460(5) 1_655 ?
O13 Te2 1.865(5) 1_545 ?
O13 Cd2 2.289(5) 1_545 ?
O13 Cd7 2.535(5) 2_565 ?
O14 Te3 1.860(5) 1_455 ?
O14 Cd3 2.380(6) 1_556 ?
O15 Te7 1.892(5) 1_655 ?
O15 Cd7 2.247(6) 2_665 ?
O16 Te5 1.866(5) 1_455 ?
O16 Cd1 2.399(6) 1_544 ?
O17 Te3 2.103(6) 1_554 ?
